data_7010470
loop_
_publ_author_name
'Xiong, Ren-Gen'
'Zhang, Jing'
'Chen, Zhen-Feng'
'You, Xiao-Zeng'
'Che, Chi-Ming'
'Fun, Hoong-Kun'

_publ_section_title
;
 In situ ligand synthesis and the first crystallographically
 characterized lanthanide 3-D pillared networks containing
 benzene-1,4-disulfonate as a building block&#x200A;&#x2020;
;
_journal_issue 6
_journal_name_full 'Journal of the Chemical Society, Dalton Transactions'
_journal_page_first 780
_journal_paper_doi 10.1039/b009542g
_journal_year 2001
_chemical_formula_sum 'C20 H18 Eu2 O19 S4'
_chemical_formula_weight 994.50
_chemical_name_systematic
; 
? 
;
_space_group_IT_number 62
_symmetry_cell_setting orthorhombic
_symmetry_space_group_name_Hall '-P 2ac 2n'
_symmetry_space_group_name_H-M 'P n m a'
_atom_sites_solution_hydrogens geom
_atom_sites_solution_primary direct
_atom_sites_solution_secondary difmap
_audit_creation_method SHELXL-97
_cell_angle_alpha 90.00
_cell_angle_beta 90.00
_cell_angle_gamma 90.00
_cell_formula_units_Z 4
_cell_length_a 15.90190(10)
_cell_length_b 20.5627(3)
_cell_length_c 8.14890(10)
_cell_measurement_reflns_used 8192
_cell_measurement_temperature 293(2)
_cell_measurement_theta_max 29.60
_cell_measurement_theta_min 2.56
_cell_volume 2664.58(5)
_computing_structure_refinement 'SHELXL-97 (Sheldrick, 1997)'
_computing_structure_solution 'SHELXS-97 (Sheldrick, 1990)'
_diffrn_ambient_temperature 293(2)
_diffrn_detector_area_resol_mean 8.33
_diffrn_measured_fraction_theta_full 0.932
_diffrn_measured_fraction_theta_max 0.932
_diffrn_measurement_device_type
;
Sienmens Smart CCD area detector diffractometer
;
_diffrn_measurement_method '\ w scans'
_diffrn_radiation_monochromator graphite
_diffrn_radiation_source 'fine-focus sealed tube'
_diffrn_radiation_type MoK\a
_diffrn_radiation_wavelength 0.71073
_diffrn_reflns_av_R_equivalents 0.0516
_diffrn_reflns_av_sigmaI/netI 0.0334
_diffrn_reflns_limit_h_max 20
_diffrn_reflns_limit_h_min -20
_diffrn_reflns_limit_k_max 28
_diffrn_reflns_limit_k_min -15
_diffrn_reflns_limit_l_max 9
_diffrn_reflns_limit_l_min -11
_diffrn_reflns_number 18663
_diffrn_reflns_theta_full 29.55
_diffrn_reflns_theta_max 29.55
_diffrn_reflns_theta_min 2.56
_exptl_absorpt_coefficient_mu 5.072
_exptl_absorpt_correction_T_max 0.4975
_exptl_absorpt_correction_T_min 0.2937
_exptl_absorpt_correction_type empirical
_exptl_absorpt_process_details 'SADABS (Sheldrick, 1996)'
_exptl_crystal_colour block
_exptl_crystal_density_diffrn 2.479
_exptl_crystal_density_method 'not measured'
_exptl_crystal_description pale-yellow
_exptl_crystal_F_000 1920
_exptl_crystal_size_max 0.32
_exptl_crystal_size_mid 0.26
_exptl_crystal_size_min 0.16
_refine_diff_density_max 3.704
_refine_diff_density_min -3.021
_refine_diff_density_rms 0.298
_refine_ls_extinction_method none
_refine_ls_goodness_of_fit_ref 1.221
_refine_ls_hydrogen_treatment mixed
_refine_ls_matrix_type full
_refine_ls_number_parameters 211
_refine_ls_number_reflns 3576
_refine_ls_number_restraints 2
_refine_ls_restrained_S_all 1.221
_refine_ls_R_factor_all 0.0627
_refine_ls_R_factor_gt 0.0615
_refine_ls_shift/su_max 0.000
_refine_ls_shift/su_mean 0.000
_refine_ls_structure_factor_coef Fsqd
_refine_ls_weighting_details 'calc w=1/[\s^2^(Fo^2^)+(0.0485P)^2^+64.4663P] where P=(Fo^2^+2Fc^2^)/3'
_refine_ls_weighting_scheme calc
_refine_ls_wR_factor_gt 0.1567
_refine_ls_wR_factor_ref 0.1574
_reflns_number_gt 3482
_reflns_number_total 3576
_reflns_threshold_expression >2sigma(I)
_cod_data_source_file b009542g.txt
_cod_data_source_block 1
_cod_depositor_comments
;
The following automatic conversions were performed:
'_symmetry_cell_setting' value 'Orthorhombic' changed to 'orthorhombic'
according to '/home/saulius/struct/CIF-dictionaries/cif_core.dic'
dictionary named 'cif_core.dic' version 2.4.1 from 2010-06-29.

Automatic conversion script
Id: cif_fix_enum 1527 2010-12-29 10:47:43Z saulius 
;
_cod_original_sg_symbol_H-M Pnma
_cod_database_code 7010470

loop_
_symmetry_equiv_pos_as_xyz
'x, y, z'
'-x+1/2, -y, z+1/2'
'-x, y+1/2, -z'
'x+1/2, -y+1/2, -z+1/2'
'-x, -y, -z'
'x-1/2, y, -z-1/2'
'x, -y-1/2, z'
'-x-1/2, y-1/2, z-1/2'

loop_
_atom_site_label
_atom_site_type_symbol
_atom_site_fract_x
_atom_site_fract_y
_atom_site_fract_z
_atom_site_U_iso_or_equiv
_atom_site_adp_type
_atom_site_occupancy
_atom_site_symmetry_multiplicity
_atom_site_calc_flag
_atom_site_refinement_flags
_atom_site_disorder_assembly
_atom_site_disorder_group
Eu1 Eu 0.16687(4) 0.7500 0.29793(7) 0.01759(16) Uani 1 2 d S . .
Eu2 Eu -0.00160(3) 0.7500 0.82328(7) 0.01449(16) Uani 1 2 d S . .
S1 S 0.30705(13) 0.65024(9) 0.5692(3) 0.0220(4) Uani 1 1 d . . .
S2 S -0.0020(3) 0.64645(17) 0.4616(5) 0.0552(9) Uani 1 1 d . . .
O1 O 0.2624(6) 0.6574(4) 0.7251(10) 0.0420(19) Uani 1 1 d . . .
O2 O 0.2575(4) 0.6737(3) 0.4312(9) 0.0311(15) Uani 1 1 d . . .
O3 O 0.3897(4) 0.6788(3) 0.5679(9) 0.0279(14) Uani 1 1 d . . .
O4 O 0.3300(5) 0.3265(3) 0.5928(9) 0.0319(15) Uani 1 1 d . . .
O5 O 0.4266(5) 0.3440(3) 0.3985(9) 0.0325(15) Uani 1 1 d . . .
O6 O 0.0737(5) 0.6688(3) 0.4008(9) 0.0344(16) Uani 1 1 d . . .
O7 O -0.0296(5) 0.6771(3) 0.6064(9) 0.0323(15) Uani 1 1 d . . .
O8 O -0.0692(10) 0.6595(8) 0.3246(15) 0.088(4) Uani 1 1 d . . .
O3W O 0.1380(6) 0.7500 0.6752(15) 0.032(2) Uani 1 2 d SD . .
H2W3 H 0.1875 0.7500 0.7462 0.049 Uiso 1 2 d SRD . .
H1W3 H 0.1494 0.7500 0.5571 0.049 Uiso 1 2 d SRD . .
O2W O 0.0117(6) 0.7500 0.1323(13) 0.028(2) Uani 1 2 d S . .
H1W2 H -0.0327 0.7500 0.0642 0.042 Uiso 1 2 d SR . .
H2W2 H 0.0158 0.7500 0.2428 0.042 Uiso 1 2 d SR . .
O1W O 0.3084(8) 0.7500 0.1506(15) 0.042(3) Uani 1 2 d S . .
H1W1 H 0.3643 0.7500 0.1668 0.063 Uiso 1 2 d SR . .
H2W1 H 0.3055 0.7500 0.0402 0.063 Uiso 1 2 d SR . .
C1 C 0.3225(5) 0.5660(4) 0.5362(12) 0.0220(16) Uani 1 1 d . . .
C2 C 0.2699(6) 0.5225(4) 0.6106(13) 0.0274(19) Uani 1 1 d . . .
H2A H 0.2246 0.5374 0.6721 0.033 Uiso 1 1 calc R . .
C3 C 0.2841(6) 0.4561(4) 0.5945(12) 0.0251(18) Uani 1 1 d . . .
H3A H 0.2488 0.4265 0.6463 0.030 Uiso 1 1 calc R . .
C4 C 0.3515(5) 0.4341(4) 0.5006(10) 0.0183(15) Uani 1 1 d . . .
C5 C 0.4021(5) 0.4780(4) 0.4195(11) 0.0215(16) Uani 1 1 d . . .
H5A H 0.4449 0.4630 0.3516 0.026 Uiso 1 1 calc R . .
C6 C 0.3894(6) 0.5453(4) 0.4387(12) 0.0279(19) Uani 1 1 d . . .
H6A H 0.4247 0.5752 0.3877 0.033 Uiso 1 1 calc R . .
C7 C 0.3691(6) 0.3623(4) 0.4924(11) 0.0223(17) Uani 1 1 d . . .
C8 C 0.0027(6) 0.5658(5) 0.4904(12) 0.0290(19) Uani 1 1 d . . .
C9 C -0.0646(6) 0.5369(5) 0.5684(12) 0.033(2) Uani 1 1 d . . .
H9A H -0.1072 0.5620 0.6145 0.040 Uiso 1 1 calc R . .
C10 C -0.0673(6) 0.4696(5) 0.5765(13) 0.033(2) Uani 1 1 d . . .
H10A H -0.1124 0.4488 0.6266 0.039 Uiso 1 1 calc R . .

loop_
_atom_site_aniso_label
_atom_site_aniso_U_11
_atom_site_aniso_U_22
_atom_site_aniso_U_33
_atom_site_aniso_U_23
_atom_site_aniso_U_13
_atom_site_aniso_U_12
Eu1 0.0213(3) 0.0056(2) 0.0259(3) 0.000 -0.0061(2) 0.000
Eu2 0.0155(3) 0.0052(2) 0.0228(3) 0.000 0.00153(19) 0.000
S1 0.0229(9) 0.0112(8) 0.0318(11) 0.0003(8) -0.0043(8) 0.0026(7)
S2 0.070(2) 0.0384(16) 0.057(2) 0.0003(15) 0.0097(17) -0.0042(15)
O1 0.054(5) 0.026(4) 0.046(5) -0.001(3) 0.017(4) 0.013(3)
O2 0.033(3) 0.018(3) 0.042(4) 0.002(3) -0.012(3) 0.006(3)
O3 0.024(3) 0.016(3) 0.043(4) -0.003(3) -0.002(3) -0.003(2)
O4 0.041(4) 0.017(3) 0.038(4) 0.011(3) 0.001(3) 0.003(3)
O5 0.043(4) 0.020(3) 0.035(4) -0.003(3) 0.008(3) 0.014(3)
O6 0.047(4) 0.023(3) 0.033(4) 0.000(3) 0.012(3) -0.012(3)
O7 0.041(4) 0.023(3) 0.033(4) -0.008(3) -0.002(3) -0.005(3)
O8 0.101(10) 0.093(10) 0.071(8) 0.002(7) -0.018(7) 0.000(8)
O3W 0.022(4) 0.007(4) 0.068(7) 0.000 0.013(4) 0.000
O2W 0.038(5) 0.014(4) 0.032(5) 0.000 -0.010(4) 0.000
O1W 0.044(6) 0.042(6) 0.039(6) 0.000 -0.003(5) 0.000
C1 0.018(4) 0.013(3) 0.035(4) -0.003(3) -0.006(3) 0.008(3)
C2 0.020(4) 0.017(4) 0.045(5) -0.007(4) 0.005(4) 0.005(3)
C3 0.026(4) 0.016(4) 0.033(5) -0.001(3) 0.007(4) -0.001(3)
C4 0.024(4) 0.009(3) 0.022(4) -0.002(3) 0.000(3) 0.003(3)
C5 0.022(4) 0.018(4) 0.025(4) 0.001(3) 0.007(3) 0.003(3)
C6 0.031(4) 0.016(4) 0.037(5) 0.006(4) 0.007(4) -0.002(3)
C7 0.032(4) 0.006(3) 0.028(4) 0.003(3) 0.009(3) 0.006(3)
C8 0.034(5) 0.029(5) 0.024(4) 0.010(4) -0.003(4) 0.015(4)
C9 0.033(5) 0.036(5) 0.031(5) 0.005(4) 0.015(4) 0.008(4)
C10 0.029(4) 0.036(5) 0.033(5) 0.013(4) 0.012(4) 0.007(4)

loop_
_atom_type_symbol
_atom_type_description
_atom_type_scat_dispersion_real
_atom_type_scat_dispersion_imag
_atom_type_scat_source
C C 0.0033 0.0016 'International Tables Vol C Tables 4.2.6.8 and 6.1.1.4'
H H 0.0000 0.0000 'International Tables Vol C Tables 4.2.6.8 and 6.1.1.4'
O O 0.0106 0.0060 'International Tables Vol C Tables 4.2.6.8 and 6.1.1.4'
S S 0.1246 0.1234 'International Tables Vol C Tables 4.2.6.8 and 6.1.1.4'
Eu Eu -0.1578 3.6682 'International Tables Vol C Tables 4.2.6.8 and 6.1.1.4'

loop_
_geom_angle_atom_site_label_1
_geom_angle_atom_site_label_2
_geom_angle_atom_site_label_3
_geom_angle
_geom_angle_site_symmetry_1
_geom_angle_site_symmetry_3
_geom_angle_publ_flag
O4 Eu1 O4 86.5(4) 2_564 8_665 ?
O4 Eu1 O6 138.5(3) 2_564 7_575 ?
O4 Eu1 O6 77.8(3) 8_665 7_575 ?
O4 Eu1 O6 77.8(3) 2_564 . ?
O4 Eu1 O6 138.5(3) 8_665 . ?
O6 Eu1 O6 88.9(4) 7_575 . ?
O4 Eu1 O2 140.1(3) 2_564 7_575 ?
O4 Eu1 O2 82.4(2) 8_665 7_575 ?
O6 Eu1 O2 75.8(3) 7_575 7_575 ?
O6 Eu1 O2 132.4(3) . 7_575 ?
O4 Eu1 O2 82.4(2) 2_564 . ?
O4 Eu1 O2 140.1(3) 8_665 . ?
O6 Eu1 O2 132.4(3) 7_575 . ?
O6 Eu1 O2 75.8(3) . . ?
O2 Eu1 O2 82.0(3) 7_575 . ?
O4 Eu1 O1W 68.8(3) 2_564 . ?
O4 Eu1 O1W 68.8(3) 8_665 . ?
O6 Eu1 O1W 135.54(18) 7_575 . ?
O6 Eu1 O1W 135.54(18) . . ?
O2 Eu1 O1W 71.5(3) 7_575 . ?
O2 Eu1 O1W 71.5(3) . . ?
O4 Eu1 O2W 70.7(2) 2_564 . ?
O4 Eu1 O2W 70.7(2) 8_665 . ?
O6 Eu1 O2W 67.9(2) 7_575 . ?
O6 Eu1 O2W 67.9(2) . . ?
O2 Eu1 O2W 138.29(17) 7_575 . ?
O2 Eu1 O2W 138.29(17) . . ?
O1W Eu1 O2W 123.2(3) . . ?
O4 Eu1 O3W 136.31(19) 2_564 . ?
O4 Eu1 O3W 136.31(19) 8_665 . ?
O6 Eu1 O3W 63.9(2) 7_575 . ?
O6 Eu1 O3W 63.9(2) . . ?
O2 Eu1 O3W 68.9(2) 7_575 . ?
O2 Eu1 O3W 68.9(2) . . ?
O1W Eu1 O3W 126.6(3) . . ?
O2W Eu1 O3W 110.2(3) . . ?
O5 Eu2 O5 110.5(4) 8_666 2_565 ?
O5 Eu2 O7 144.4(3) 8_666 . ?
O5 Eu2 O7 76.6(3) 2_565 . ?
O5 Eu2 O7 76.6(3) 8_666 7_575 ?
O5 Eu2 O7 144.4(3) 2_565 7_575 ?
O7 Eu2 O7 78.9(4) . 7_575 ?
O5 Eu2 O3 139.5(3) 8_666 6_557 ?
O5 Eu2 O3 76.7(2) 2_565 6_557 ?
O7 Eu2 O3 75.9(2) . 6_557 ?
O7 Eu2 O3 121.4(2) 7_575 6_557 ?
O5 Eu2 O3 76.7(2) 8_666 4_466 ?
O5 Eu2 O3 139.5(3) 2_565 4_466 ?
O7 Eu2 O3 121.4(2) . 4_466 ?
O7 Eu2 O3 75.9(2) 7_575 4_466 ?
O3 Eu2 O3 74.0(3) 6_557 4_466 ?
O5 Eu2 O3W 71.3(2) 8_666 . ?
O5 Eu2 O3W 71.3(2) 2_565 . ?
O7 Eu2 O3W 78.9(3) . . ?
O7 Eu2 O3W 78.9(3) 7_575 . ?
O3 Eu2 O3W 142.97(15) 6_557 . ?
O3 Eu2 O3W 142.97(15) 4_466 . ?
O5 Eu2 O2W 72.4(2) 8_666 1_556 ?
O5 Eu2 O2W 72.4(2) 2_565 1_556 ?
O7 Eu2 O2W 139.64(18) . 1_556 ?
O7 Eu2 O2W 139.64(18) 7_575 1_556 ?
O3 Eu2 O2W 72.3(2) 6_557 1_556 ?
O3 Eu2 O2W 72.3(2) 4_466 1_556 ?
O3W Eu2 O2W 113.7(4) . 1_556 ?
O3 S1 O2 110.7(4) . . ?
O3 S1 O1 114.1(5) . . ?
O2 S1 O1 112.0(5) . . ?
O3 S1 C1 105.7(4) . . ?
O2 S1 C1 106.4(4) . . ?
O1 S1 C1 107.3(5) . . ?
O6 S2 O7 115.0(5) . . ?
O6 S2 O8 106.3(7) . . ?
O7 S2 O8 108.0(7) . . ?
O6 S2 C8 109.9(5) . . ?
O7 S2 C8 109.9(5) . . ?
O8 S2 C8 107.4(7) . . ?
S1 O2 Eu1 153.4(4) . . ?
S1 O3 Eu2 153.1(4) . 6_657 ?
C7 O4 Eu1 149.3(6) . 2_565 ?
C7 O5 Eu2 141.0(6) . 2_564 ?
S2 O6 Eu1 154.3(5) . . ?
S2 O7 Eu2 148.6(5) . . ?
Eu2 O3W Eu1 127.0(4) . . ?
Eu2 O2W Eu1 123.5(4) 1_554 . ?
C2 C1 C6 121.4(8) . . ?
C2 C1 S1 119.2(7) . . ?
C6 C1 S1 119.4(7) . . ?
C1 C2 C3 120.0(8) . . ?
C2 C3 C4 119.8(8) . . ?
C5 C4 C3 120.0(7) . . ?
C5 C4 C7 120.9(7) . . ?
C3 C4 C7 119.2(8) . . ?
C4 C5 C6 120.5(8) . . ?
C1 C6 C5 118.1(8) . . ?
O5 C7 O4 125.5(8) . . ?
O5 C7 C4 117.3(8) . . ?
O4 C7 C4 116.8(8) . . ?
C10 C8 C9 122.3(10) 5_566 . ?
C10 C8 S2 120.2(8) 5_566 . ?
C9 C8 S2 117.1(8) . . ?
C8 C9 C10 118.4(9) . . ?
C8 C10 C9 119.2(9) 5_566 . ?

loop_
_geom_bond_atom_site_label_1
_geom_bond_atom_site_label_2
_geom_bond_distance
_geom_bond_site_symmetry_2
_geom_bond_publ_flag
Eu1 O4 2.296(7) 2_564 ?
Eu1 O4 2.296(7) 8_665 ?
Eu1 O6 2.385(7) 7_575 ?
Eu1 O6 2.385(7) . ?
Eu1 O2 2.392(6) 7_575 ?
Eu1 O2 2.392(6) . ?
Eu1 O1W 2.551(13) . ?
Eu1 O2W 2.812(10) . ?
Eu1 O3W 3.109(12) . ?
Eu2 O5 2.353(6) 8_666 ?
Eu2 O5 2.353(6) 2_565 ?
Eu2 O7 2.360(7) . ?
Eu2 O7 2.360(7) 7_575 ?
Eu2 O3 2.433(6) 6_557 ?
Eu2 O3 2.433(6) 4_466 ?
Eu2 O3W 2.526(9) . ?
Eu2 O2W 2.527(10) 1_556 ?
S1 O3 1.440(6) . ?
S1 O2 1.455(7) . ?
S1 O1 1.463(8) . ?
S1 C1 1.771(8) . ?
S2 O6 1.381(8) . ?
S2 O7 1.408(8) . ?
S2 O8 1.568(14) . ?
S2 C8 1.676(10) . ?
O3 Eu2 2.433(6) 6_657 ?
O4 C7 1.264(11) . ?
O4 Eu1 2.296(7) 2_565 ?
O5 C7 1.251(11) . ?
O5 Eu2 2.353(6) 2_564 ?
O2W Eu2 2.527(10) 1_554 ?
C1 C2 1.365(13) . ?
C1 C6 1.395(13) . ?
C2 C3 1.390(12) . ?
C3 C4 1.391(12) . ?
C4 C5 1.378(11) . ?
C4 C7 1.504(10) . ?
C5 C6 1.406(12) . ?
C8 C10 1.373(13) 5_566 ?
C8 C9 1.380(14) . ?
C9 C10 1.385(15) . ?
C10 C8 1.373(13) 5_566 ?

loop_
_geom_torsion_atom_site_label_1
_geom_torsion_atom_site_label_2
_geom_torsion_atom_site_label_3
_geom_torsion_atom_site_label_4
_geom_torsion
_geom_torsion_site_symmetry_1
_geom_torsion_site_symmetry_2
_geom_torsion_site_symmetry_3
_geom_torsion_site_symmetry_4
_geom_torsion_publ_flag
O3 S1 O2 Eu1 -84.9(11) . . . . ?
O1 S1 O2 Eu1 43.7(11) . . . . ?
C1 S1 O2 Eu1 160.7(9) . . . . ?
O4 Eu1 O2 S1 -176.2(11) 2_564 . . . ?
O4 Eu1 O2 S1 108.5(10) 8_665 . . . ?
O6 Eu1 O2 S1 -21.8(12) 7_575 . . . ?
O6 Eu1 O2 S1 -96.9(10) . . . . ?
O2 Eu1 O2 S1 40.6(12) 7_575 . . . ?
O1W Eu1 O2 S1 113.7(11) . . . . ?
O2W Eu1 O2 S1 -126.8(10) . . . . ?
O3W Eu1 O2 S1 -29.8(10) . . . . ?
O2 S1 O3 Eu2 111.0(9) . . . 6_657 ?
O1 S1 O3 Eu2 -16.5(11) . . . 6_657 ?
C1 S1 O3 Eu2 -134.2(9) . . . 6_657 ?
O7 S2 O6 Eu1 -58.3(13) . . . . ?
O8 S2 O6 Eu1 61.2(14) . . . . ?
C8 S2 O6 Eu1 177.1(10) . . . . ?
O4 Eu1 O6 S2 -124.8(12) 2_564 . . . ?
O4 Eu1 O6 S2 -54.5(13) 8_665 . . . ?
O6 Eu1 O6 S2 15.7(14) 7_575 . . . ?
O2 Eu1 O6 S2 85.2(12) 7_575 . . . ?
O2 Eu1 O6 S2 150.1(12) . . . . ?
O1W Eu1 O6 S2 -166.4(11) . . . . ?
O2W Eu1 O6 S2 -50.9(12) . . . . ?
O3W Eu1 O6 S2 77.0(12) . . . . ?
O6 S2 O7 Eu2 -7.2(12) . . . . ?
O8 S2 O7 Eu2 -125.8(10) . . . . ?
C8 S2 O7 Eu2 117.4(9) . . . . ?
O5 Eu2 O7 S2 29.2(12) 8_666 . . . ?
O5 Eu2 O7 S2 -77.5(9) 2_565 . . . ?
O7 Eu2 O7 S2 76.4(10) 7_575 . . . ?
O3 Eu2 O7 S2 -156.9(10) 6_557 . . . ?
O3 Eu2 O7 S2 142.1(9) 4_466 . . . ?
O3W Eu2 O7 S2 -4.3(9) . . . . ?
O2W Eu2 O7 S2 -118.1(9) 1_556 . . . ?
O5 Eu2 O3W Eu1 -119.8(2) 8_666 . . . ?
O5 Eu2 O3W Eu1 119.8(2) 2_565 . . . ?
O7 Eu2 O3W Eu1 40.35(19) . . . . ?
O7 Eu2 O3W Eu1 -40.35(19) 7_575 . . . ?
O3 Eu2 O3W Eu1 88.2(5) 6_557 . . . ?
O3 Eu2 O3W Eu1 -88.2(5) 4_466 . . . ?
O2W Eu2 O3W Eu1 180.0 1_556 . . . ?
O4 Eu1 O3W Eu2 -82.8(3) 2_564 . . . ?
O4 Eu1 O3W Eu2 82.8(3) 8_665 . . . ?
O6 Eu1 O3W Eu2 51.2(2) 7_575 . . . ?
O6 Eu1 O3W Eu2 -51.2(2) . . . . ?
O2 Eu1 O3W Eu2 135.29(18) 7_575 . . . ?
O2 Eu1 O3W Eu2 -135.29(18) . . . . ?
O1W Eu1 O3W Eu2 180.0 . . . . ?
O2W Eu1 O3W Eu2 0.0 . . . . ?
O4 Eu1 O2W Eu2 -46.6(2) 2_564 . . 1_554 ?
O4 Eu1 O2W Eu2 46.6(2) 8_665 . . 1_554 ?
O6 Eu1 O2W Eu2 130.9(2) 7_575 . . 1_554 ?
O6 Eu1 O2W Eu2 -130.9(2) . . . 1_554 ?
O2 Eu1 O2W Eu2 99.5(4) 7_575 . . 1_554 ?
O2 Eu1 O2W Eu2 -99.5(4) . . . 1_554 ?
O1W Eu1 O2W Eu2 0.0 . . . 1_554 ?
O3W Eu1 O2W Eu2 180.0 . . . 1_554 ?
O3 S1 C1 C2 146.0(8) . . . . ?
O2 S1 C1 C2 -96.2(8) . . . . ?
O1 S1 C1 C2 23.9(9) . . . . ?
O3 S1 C1 C6 -32.2(9) . . . . ?
O2 S1 C1 C6 85.6(8) . . . . ?
O1 S1 C1 C6 -154.4(8) . . . . ?
C6 C1 C2 C3 2.2(15) . . . . ?
S1 C1 C2 C3 -176.0(8) . . . . ?
C1 C2 C3 C4 -0.8(15) . . . . ?
C2 C3 C4 C5 -2.2(14) . . . . ?
C2 C3 C4 C7 176.4(9) . . . . ?
C3 C4 C5 C6 3.9(14) . . . . ?
C7 C4 C5 C6 -174.7(9) . . . . ?
C2 C1 C6 C5 -0.5(15) . . . . ?
S1 C1 C6 C5 177.7(7) . . . . ?
C4 C5 C6 C1 -2.5(14) . . . . ?
Eu2 O5 C7 O4 1.4(18) 2_564 . . . ?
Eu2 O5 C7 C4 174.0(7) 2_564 . . . ?
Eu1 O4 C7 O5 48.4(19) 2_565 . . . ?
Eu1 O4 C7 C4 -124.2(11) 2_565 . . . ?
C5 C4 C7 O5 -5.9(13) . . . . ?
C3 C4 C7 O5 175.5(9) . . . . ?
C5 C4 C7 O4 167.4(9) . . . . ?
C3 C4 C7 O4 -11.2(13) . . . . ?
O6 S2 C8 C10 -13.6(11) . . . 5_566 ?
O7 S2 C8 C10 -141.1(9) . . . 5_566 ?
O8 S2 C8 C10 101.7(10) . . . 5_566 ?
O6 S2 C8 C9 172.8(8) . . . . ?
O7 S2 C8 C9 45.2(10) . . . . ?
O8 S2 C8 C9 -72.0(11) . . . . ?
C10 C8 C9 C10 -1.1(18) 5_566 . . . ?
S2 C8 C9 C10 172.4(9) . . . . ?
C8 C9 C10 C8 1.1(18) . . . 5_566 ?
